data_4323612
loop_
_publ_author_name
'Seth M. Redmore'
'Clifton E. F. Rickard'
'Simon J. Webb'
'L. James Wright'

_publ_section_title
;
 Ruthenium Complexes of a Simple Tridentate Ligand Bearing Two "Distal"
 Pyridine Bases
;
_journal_name_full 'Inorganic Chemistry'
_journal_page_first 4743
_journal_page_last 4748
_journal_paper_doi 10.1021/ic961534x
_journal_volume 36
_journal_year 1997
_chemical_compound_source Synthetic
_chemical_formula_sum 'C19 H19 N5 O3'
_chemical_formula_weight 365.39
_chemical_name_systematic
; 
N,N'-bis(6-methyl-2-pyridinyl)-2,6-pyridinedicarboxamide 
;
_space_group_IT_number 15
_symmetry_cell_setting monoclinic
_symmetry_space_group_name_Hall '-C 2yc'
_symmetry_space_group_name_H-M 'C 1 2/c 1'
_atom_sites_solution_hydrogens geom
_atom_sites_solution_primary direct
_atom_sites_solution_secondary difmap
_audit_creation_method SHELXL
_cell_angle_alpha 90.00(2)
_cell_angle_beta 113.54(2)
_cell_angle_gamma 90.00(2)
_cell_formula_units_Z 4
_cell_length_a 13.588(6)
_cell_length_b 11.518(2)
_cell_length_c 12.731(3)
_cell_measurement_reflns_used 25
_cell_measurement_temperature 293(2)
_cell_measurement_theta_max 10
_cell_measurement_theta_min 8
_cell_volume 1826.7(10)
_computing_cell_refinement 'Nonius CAD4 software'
_computing_data_collection 'Nonius CAD4 software'
_computing_data_reduction 'Local software'
_computing_molecular_graphics 'Siemens SHELXTL'
_computing_publication_material 'Siemens SHELXTL'
_computing_structure_refinement 'SHELXL-93 (Sheldrick, 1993)'
_computing_structure_solution 'SHELXS-86 (Sheldrick, 1990)'
_diffrn_ambient_temperature 293(2)
_diffrn_measurement_device CAD4
_diffrn_measurement_method \w/2\q
_diffrn_radiation_monochromator graphite
_diffrn_radiation_source 'fine-focus sealed tube'
_diffrn_radiation_type MoK\a
_diffrn_radiation_wavelength 0.71069
_diffrn_reflns_av_R_equivalents 0.0000
_diffrn_reflns_av_sigmaI/netI 0.0407
_diffrn_reflns_limit_h_max 14
_diffrn_reflns_limit_h_min -16
_diffrn_reflns_limit_k_max 13
_diffrn_reflns_limit_k_min 0
_diffrn_reflns_limit_l_max 15
_diffrn_reflns_limit_l_min 0
_diffrn_reflns_number 1389
_diffrn_reflns_theta_max 25.0
_diffrn_reflns_theta_min 2.4
_diffrn_standards_decay_% 0%
_diffrn_standards_interval_count 100
_diffrn_standards_interval_time 7200
_diffrn_standards_number 3
_exptl_absorpt_coefficient_mu 0.093
_exptl_absorpt_correction_type none
_exptl_crystal_colour Colourless
_exptl_crystal_density_diffrn 1.329
_exptl_crystal_description Needle
_exptl_crystal_F_000 768
_exptl_crystal_size_max 0.35
_exptl_crystal_size_mid 0.20
_exptl_crystal_size_min 0.15
_refine_diff_density_max 0.175
_refine_diff_density_min -0.144
_refine_diff_density_rms 0.040
_refine_ls_extinction_coef 0.0020(7)
_refine_ls_extinction_expression Fc^*^=kFc[1+0.001xFc^2^\l^3^/sin(2\q)]^-1/4^
_refine_ls_extinction_method SHELXL
_refine_ls_goodness_of_fit_all 1.039
_refine_ls_goodness_of_fit_obs 1.177
_refine_ls_hydrogen_treatment 'Coordinates refined'
_refine_ls_matrix_type full
_refine_ls_number_parameters 158
_refine_ls_number_reflns 1389
_refine_ls_number_restraints 0
_refine_ls_restrained_S_all 1.039
_refine_ls_restrained_S_obs 1.177
_refine_ls_R_factor_all 0.0928
_refine_ls_R_factor_obs 0.0556
_refine_ls_shift/esd_max -0.964
_refine_ls_shift/esd_mean 0.076
_refine_ls_structure_factor_coef Fsqd
_refine_ls_weighting_details 'w=1/[\s^2^(Fo^2^)+(0.0738P)^2^+0.0132P] where P=(Fo^2^+2Fc^2^)/3'
_refine_ls_weighting_scheme calc
_refine_ls_wR_factor_all 0.1381
_refine_ls_wR_factor_obs 0.1224
_reflns_number_observed 905
_reflns_number_total 1389
_reflns_observed_criterion >2sigma(I)
_cod_data_source_file ic961534x_1.cif
_cod_data_source_block 1
_cod_depositor_comments
;
The following automatic conversions were performed:

'_refine_ls_weighting_scheme' value 'calc
w=1/[\s^2^(Fo^2^)+(0.0738P)^2^+0.0132P] where P=(Fo^2^+2Fc^2^)/3' was
changed to 'calc'. New tag '_refine_ls_weighting_details' was
created. The value of the new tag was set to
'w=1/[\s^2^(Fo^2^)+(0.0738P)^2^+0.0132P] where P=(Fo^2^+2Fc^2^)/3'.

Automatic conversion script
Id: cif_fix_values 3143 2015-03-26 13:38:13Z robertas 
;
_cod_database_code 4323612

loop_
_symmetry_equiv_pos_as_xyz
'x, y, z'
'-x, y, -z+1/2'
'x+1/2, y+1/2, z'
'-x+1/2, y+1/2, -z+1/2'
'-x, -y, -z'
'x, -y, z-1/2'
'-x+1/2, -y+1/2, -z'
'x+1/2, -y+1/2, z-1/2'

loop_
_atom_site_aniso_label
_atom_site_aniso_U_11
_atom_site_aniso_U_22
_atom_site_aniso_U_33
_atom_site_aniso_U_23
_atom_site_aniso_U_13
_atom_site_aniso_U_12
N1 0.048(2) 0.037(2) 0.044(2) 0.000 0.015(2) 0.000
N2 0.069(2) 0.0398(14) 0.0397(13) -0.0006(12) 0.0100(13) 0.0039(12)
N3 0.059(2) 0.0417(14) 0.0517(14) 0.0057(12) 0.0148(12) 0.0017(12)
O1 0.083(2) 0.0546(13) 0.0476(12) -0.0125(10) 0.0141(11) -0.0017(11)
C1 0.051(2) 0.038(2) 0.045(2) -0.0042(12) 0.0181(14) 0.0014(13)
C2 0.067(2) 0.043(2) 0.060(2) -0.009(2) 0.024(2) -0.001(2)
C3 0.087(4) 0.036(2) 0.070(3) 0.000 0.034(3) 0.000
C4 0.056(2) 0.046(2) 0.050(2) -0.008(2) 0.0176(15) -0.001(2)
C5 0.053(2) 0.048(2) 0.041(2) 0.0027(14) 0.0161(14) 0.0048(15)
C6 0.083(3) 0.064(2) 0.044(2) -0.001(2) 0.014(2) 0.012(2)
C7 0.096(3) 0.088(3) 0.040(2) 0.010(2) 0.013(2) 0.023(2)
C8 0.085(3) 0.068(2) 0.061(2) 0.021(2) 0.023(2) 0.020(2)
C9 0.061(2) 0.051(2) 0.068(2) 0.011(2) 0.025(2) 0.004(2)
C10 0.091(4) 0.046(2) 0.106(4) 0.007(2) 0.025(3) 0.003(2)
O2 0.126(6) 0.052(2) 0.054(3) -0.003(2) 0.001(4) 0.001(3)

loop_
_atom_site_label
_atom_site_type_symbol
_atom_site_fract_x
_atom_site_fract_y
_atom_site_fract_z
_atom_site_U_iso_or_equiv
_atom_site_thermal_displace_type
_atom_site_occupancy
_atom_site_calc_flag
_atom_site_refinement_flags
_atom_site_disorder_group
N1 N 0.5000 0.0574(3) 0.2500 0.0441(9) Uani 1 d S .
N2 N 0.4083(2) 0.1813(2) 0.0570(2) 0.0531(7) Uani 1 d . .
N3 N 0.3821(2) 0.3757(2) 0.0191(2) 0.0533(7) Uani 1 d . .
O1 O 0.3611(2) 0.0149(2) -0.0489(2) 0.0654(7) Uani 1 d . .
C1 C 0.4553(2) -0.0029(2) 0.1527(2) 0.0453(7) Uani 1 d . .
C2 C 0.4540(3) -0.1227(3) 0.1489(3) 0.0569(9) Uani 1 d . .
C3 C 0.5000 -0.1833(4) 0.2500 0.0632(13) Uani 1 d S .
C4 C 0.4031(2) 0.0648(2) 0.0430(2) 0.0517(8) Uani 1 d . .
C5 C 0.3633(2) 0.2688(2) -0.0248(2) 0.0483(8) Uani 1 d . .
C6 C 0.3050(3) 0.2470(3) -0.1401(3) 0.0674(10) Uani 1 d . .
C7 C 0.2668(3) 0.3427(4) -0.2112(3) 0.0794(12) Uani 1 d . .
C8 C 0.2869(3) 0.4522(3) -0.1671(3) 0.0730(11) Uani 1 d . .
C9 C 0.3434(3) 0.4665(3) -0.0513(3) 0.0600(9) Uani 1 d . .
C10 C 0.3654(4) 0.5839(3) 0.0023(5) 0.0855(14) Uani 1 d . .
H1 H 0.4384(29) 0.2060(33) 0.1266(32) 0.096(4) Uiso 1 d . .
H2 H 0.4266(30) -0.1642(31) 0.0743(34) 0.096(4) Uiso 1 d . .
H3 H 0.5000 -0.2685(46) 0.2500 0.096(4) Uiso 1 d S .
H6 H 0.2935(31) 0.1690(31) -0.1638(33) 0.096(4) Uiso 1 d . .
H7 H 0.2259(30) 0.3317(30) -0.2913(33) 0.096(4) Uiso 1 d . .
H8 H 0.2566(29) 0.5230(31) -0.2144(31) 0.096(4) Uiso 1 d . .
H10 H 0.3447(28) 0.6462(33) -0.0537(32) 0.096(4) Uiso 1 d . .
H10 H 0.3231(33) 0.6018(36) 0.0327(36) 0.096(4) Uiso 1 d . .
H10 H 0.4338(32) 0.5893(33) 0.0578(33) 0.096(4) Uiso 1 d . .
O2 O 0.4597(5) 0.3441(4) 0.2614(5) 0.088(2) Uani 0.50 d PG .
H11 H 0.4519(62) 0.3880(42) 0.1893(29) 0.096(4) Uiso 0.50 calc PG .
H11 H 0.4735(61) 0.4043(34) 0.3221(34) 0.096(4) Uiso 0.50 calc PG .

loop_
_atom_type_symbol
_atom_type_description
_atom_type_scat_dispersion_real
_atom_type_scat_dispersion_imag
_atom_type_scat_source
C C 0.0033 0.0016 'International Tables Vol C Tables 4.2.6.8 and 6.1.1.4'
H H 0.0000 0.0000 'International Tables Vol C Tables 4.2.6.8 and 6.1.1.4'
N N 0.0061 0.0033 'International Tables Vol C Tables 4.2.6.8 and 6.1.1.4'
O O 0.0106 0.0060 'International Tables Vol C Tables 4.2.6.8 and 6.1.1.4'

loop_
_geom_angle_atom_site_label_1
_geom_angle_atom_site_label_2
_geom_angle_atom_site_label_3
_geom_angle
_geom_angle_site_symmetry_1
_geom_angle_site_symmetry_3
_geom_angle_publ_flag
C1 N1 C1 117.3(3) . 2_655 ?
C4 N2 C5 129.2(2) . . y
C5 N3 C9 118.8(2) . . ?
N1 C1 C2 123.1(3) . . ?
N1 C1 C4 117.5(2) . . y
C2 C1 C4 119.4(3) . . ?
C3 C2 C1 118.7(3) . . ?
C2 C3 C2 119.0(4) 2_655 . ?
O1 C4 N2 124.9(3) . . ?
O1 C4 C1 120.8(3) . . ?
N2 C4 C1 114.3(2) . . y
N3 C5 C6 123.0(3) . . ?
N3 C5 N2 113.5(2) . . y
C6 C5 N2 123.5(3) . . ?
C5 C6 C7 117.0(3) . . ?
C8 C7 C6 120.3(3) . . ?
C7 C8 C9 119.2(3) . . ?
N3 C9 C8 121.7(3) . . ?
N3 C9 C10 116.7(3) . . ?
C8 C9 C10 121.6(3) . . ?

loop_
_geom_bond_atom_site_label_1
_geom_bond_atom_site_label_2
_geom_bond_distance
_geom_bond_site_symmetry_2
_geom_bond_publ_flag
N1 C1 1.337(3) . ?
N1 C1 1.337(3) 2_655 ?
N2 C4 1.352(4) . y
N2 C5 1.402(4) . y
N3 C5 1.333(4) . ?
N3 C9 1.341(4) . ?
O1 C4 1.222(3) . y
C1 C2 1.380(4) . ?
C1 C4 1.506(4) . y
C2 C3 1.375(4) . ?
C3 C2 1.375(4) 2_655 ?
C5 C6 1.384(4) . ?
C6 C7 1.389(5) . ?
C7 C8 1.363(5) . ?
C8 C9 1.373(5) . ?
C9 C10 1.490(5) . ?
O2 O2 1.239(11) 2_655 ?
